data_2238199
loop_
_publ_author_name
'Wang, Zhi-Chun'
'Chu, Jing'
'Zhan, Shu-Zhong'

_publ_section_title
;
 {2,2'-[(1,2-Dicyanoethene-1,2-diyl)bis(nitrilomethanylylidyne)]diphenolato-\k^4^<i>O</i>,<i>N</i>,<i>N</i>',<i>O</i>'}(methanol-\k<i>O</i>)zinc
;
_journal_coeditor_code JJ2167
_journal_issue 7
_journal_name_full 'Acta Crystallographica Section E'
_journal_page_first m419
_journal_paper_doi 10.1107/S1600536813016863
_journal_volume 69
_journal_year 2013
_chemical_formula_iupac '[Zn (C18 H10 N4 O2) (C H4 O)]'
_chemical_formula_moiety 'C19 H14 N4 O3 Zn'
_chemical_formula_sum 'C19 H14 N4 O3 Zn'
_chemical_formula_weight 411.71
_chemical_name_systematic
{2,2'-[(1,2-Dicyanoethene-1,2-diyl)bis(nitrilomethanylylidyne)]diphenolato-\k^4^<i>O</i>,<i>N</i>,<i>N</i>',<i>O</i>'}(methanol-\k<i>O</i>)zinc
_space_group_IT_number 62
_symmetry_cell_setting orthorhombic
_symmetry_space_group_name_Hall '-P 2ac 2n'
_symmetry_space_group_name_H-M 'P n m a'
_atom_sites_solution_hydrogens geom
_atom_sites_solution_primary direct
_atom_sites_solution_secondary difmap
_audit_creation_method SHELXL-97
_cell_angle_alpha 90.00
_cell_angle_beta 90.00
_cell_angle_gamma 90.00
_cell_formula_units_Z 4
_cell_length_a 18.052(2)
_cell_length_b 19.846(2)
_cell_length_c 5.0388(6)
_cell_measurement_reflns_used 5185
_cell_measurement_temperature 293(2)
_cell_measurement_theta_max 25
_cell_measurement_theta_min 2.05
_cell_volume 1805.2(3)
_computing_cell_refinement 'SAINT (Bruker, 2009)'
_computing_data_collection 'APEX2 (Bruker, 2009)'
_computing_data_reduction 'SAINT (Bruker, 2009)'
_computing_molecular_graphics 'ORTEP-3 for Windows (Farrugia, 2012)'
_computing_publication_material 'publCIF (Westrip, 2010)'
_computing_structure_refinement 'SHELXL97 (Sheldrick, 2008)'
_computing_structure_solution 'SHELXS97 (Sheldrick, 2008)'
_diffrn_ambient_temperature 293(2)
_diffrn_detector_area_resol_mean 0.8409
_diffrn_measured_fraction_theta_full 0.988
_diffrn_measured_fraction_theta_max 0.988
_diffrn_measurement_device_type 'Bruker APEXII'
_diffrn_measurement_method '\w scan'
_diffrn_radiation_monochromator graphite
_diffrn_radiation_source 'fine-focus sealed tube'
_diffrn_radiation_type MoK\a
_diffrn_radiation_wavelength 0.71073
_diffrn_reflns_av_R_equivalents 0.0444
_diffrn_reflns_av_sigmaI/netI 0.0504
_diffrn_reflns_limit_h_max 21
_diffrn_reflns_limit_h_min -19
_diffrn_reflns_limit_k_max 23
_diffrn_reflns_limit_k_min -20
_diffrn_reflns_limit_l_max 5
_diffrn_reflns_limit_l_min -3
_diffrn_reflns_number 5185
_diffrn_reflns_theta_full 25.00
_diffrn_reflns_theta_max 25.00
_diffrn_reflns_theta_min 2.05
_diffrn_standards_decay_% 0
_exptl_absorpt_coefficient_mu 1.388
_exptl_absorpt_correction_T_max 0.8737
_exptl_absorpt_correction_T_min 0.7688
_exptl_absorpt_correction_type multi-scan
_exptl_absorpt_process_details '(SADABS; Bruker, 1999)'
_exptl_crystal_colour orange
_exptl_crystal_density_diffrn 1.515
_exptl_crystal_density_method 'not measured'
_exptl_crystal_description block
_exptl_crystal_F_000 840
_exptl_crystal_size_max 0.2
_exptl_crystal_size_mid 0.15
_exptl_crystal_size_min 0.1
_refine_diff_density_max 0.392
_refine_diff_density_min -0.235
_refine_ls_extinction_method none
_refine_ls_goodness_of_fit_ref 1.024
_refine_ls_hydrogen_treatment constr
_refine_ls_matrix_type full
_refine_ls_number_parameters 133
_refine_ls_number_reflns 1608
_refine_ls_number_restraints 12
_refine_ls_restrained_S_all 1.026
_refine_ls_R_factor_all 0.0664
_refine_ls_R_factor_gt 0.0362
_refine_ls_shift/su_max 0.000
_refine_ls_shift/su_mean 0.000
_refine_ls_structure_factor_coef Fsqd
_refine_ls_weighting_details 'calc w=1/[\s^2^(Fo^2^)+(0.0537P)^2^+0.0000P] where P=(Fo^2^+2Fc^2^)/3'
_refine_ls_weighting_scheme calc
_refine_ls_wR_factor_gt 0.0901
_refine_ls_wR_factor_ref 0.1039
_reflns_number_gt 1090
_reflns_number_total 1608
_reflns_threshold_expression I>2sigma(I)
_cod_data_source_file jj2167.cif
_cod_data_source_block I
_cod_original_cell_volume 1805.2(4)
_cod_database_code 2238199
_cod_database_fobs_code 2238199

loop_
_symmetry_equiv_pos_as_xyz
'x, y, z'
'-x+1/2, -y, z+1/2'
'-x, y+1/2, -z'
'x+1/2, -y+1/2, -z+1/2'
'-x, -y, -z'
'x-1/2, y, -z-1/2'
'x, -y-1/2, z'
'-x-1/2, y-1/2, z-1/2'

loop_
_atom_site_type_symbol
_atom_site_label
_atom_site_fract_x
_atom_site_fract_y
_atom_site_fract_z
_atom_site_U_iso_or_equiv
_atom_site_adp_type
_atom_site_calc_flag
_atom_site_refinement_flags
_atom_site_occupancy
_atom_site_symmetry_multiplicity
_atom_site_disorder_assembly
_atom_site_disorder_group
Zn Zn1 0.36935(3) 0.7500 0.52857(11) 0.0500(2) Uani d S 1 2 . .
O O1 0.34404(15) 0.67853(13) 0.2792(5) 0.0617(7) Uani d . 1 1 A .
O O2 0.2889(2) 0.7701(2) 0.8065(9) 0.0519(16) Uani d PU 0.50 1 A -1
H H2 0.3085 0.7877 0.9624 0.062 Uiso calc PR 0.50 1 A -1
N N1 0.44377(14) 0.68348(14) 0.7145(5) 0.0450(7) Uani d . 1 1 A .
N N2 0.5754(2) 0.64994(18) 1.2118(8) 0.0825(11) Uani d . 1 1 . .
C C1 0.3527(2) 0.61308(19) 0.3065(7) 0.0520(9) Uani d . 1 1 . .
C C2 0.3159(2) 0.5695(2) 0.1276(8) 0.0611(11) Uani d . 1 1 A .
H H2A 0.2857 0.5879 -0.0032 0.073 Uiso calc R 1 1 . .
C C3 0.3233(2) 0.5009(2) 0.1413(8) 0.0634(11) Uani d . 1 1 . .
H H3 0.2987 0.4739 0.0188 0.076 Uiso calc R 1 1 A .
C C4 0.3672(2) 0.4708(2) 0.3366(8) 0.0603(10) Uani d . 1 1 A .
H H4 0.3712 0.4242 0.3466 0.072 Uiso calc R 1 1 . .
C C5 0.4036(2) 0.51024(18) 0.5092(8) 0.0552(9) Uani d . 1 1 . .
H H5 0.4330 0.4901 0.6382 0.066 Uiso calc R 1 1 A .
C C6 0.39885(19) 0.58166(19) 0.5023(7) 0.0489(9) Uani d . 1 1 A .
C C7 0.44203(19) 0.61794(19) 0.6914(7) 0.0509(9) Uani d . 1 1 . .
H H7 0.4712 0.5930 0.8074 0.061 Uiso calc R 1 1 A .
C C8 0.49009(18) 0.71569(16) 0.8927(6) 0.0439(8) Uani d . 1 1 . .
C C9 0.5382(2) 0.67901(18) 1.0708(8) 0.0528(9) Uani d . 1 1 A .
C C10 0.2165(4) 0.7640(8) 0.8168(19) 0.090(4) Uani d PU 0.50 1 A -1
H H10A 0.2010 0.7610 0.9987 0.135 Uiso calc PR 0.50 1 A -1
H H10B 0.2017 0.7240 0.7239 0.135 Uiso calc PR 0.50 1 A -1
H H10C 0.1939 0.8026 0.7354 0.135 Uiso calc PR 0.50 1 A -1

loop_
_atom_site_aniso_label
_atom_site_aniso_U_11
_atom_site_aniso_U_22
_atom_site_aniso_U_33
_atom_site_aniso_U_12
_atom_site_aniso_U_13
_atom_site_aniso_U_23
Zn1 0.0500(4) 0.0662(4) 0.0338(3) 0.000 -0.0057(3) 0.000
O1 0.0808(18) 0.0637(17) 0.0407(15) -0.0081(13) -0.0153(13) 0.0054(13)
O2 0.047(2) 0.069(5) 0.040(2) -0.006(2) -0.003(2) -0.005(2)
N1 0.0451(16) 0.0554(18) 0.0346(16) -0.0042(13) -0.0033(13) -0.0055(14)
N2 0.086(3) 0.081(2) 0.080(3) 0.000(2) -0.034(2) 0.016(2)
C1 0.053(2) 0.066(2) 0.037(2) -0.0128(17) 0.0024(17) -0.0018(19)
C2 0.066(3) 0.072(3) 0.045(2) -0.016(2) -0.005(2) 0.000(2)
C3 0.068(3) 0.071(3) 0.052(2) -0.022(2) 0.001(2) -0.010(2)
C4 0.056(2) 0.060(2) 0.064(3) -0.005(2) 0.005(2) -0.009(2)
C5 0.0480(19) 0.062(2) 0.056(2) -0.0038(17) -0.0036(19) -0.002(2)
C6 0.0430(17) 0.062(2) 0.042(2) -0.0059(16) 0.0011(17) -0.0050(19)
C7 0.045(2) 0.065(2) 0.043(2) -0.0025(17) 0.0014(18) 0.0003(19)
C8 0.0398(18) 0.0580(18) 0.0338(18) 0.0036(15) -0.0024(16) -0.0016(16)
C9 0.053(2) 0.058(2) 0.048(2) -0.0058(18) -0.0068(19) -0.0028(19)
C10 0.064(4) 0.095(10) 0.111(6) 0.017(5) 0.001(4) -0.004(6)

loop_
_atom_type_symbol
_atom_type_description
_atom_type_scat_dispersion_real
_atom_type_scat_dispersion_imag
_atom_type_scat_source
C C 0.0033 0.0016 'International Tables Vol C Tables 4.2.6.8 and 6.1.1.4'
H H 0.0000 0.0000 'International Tables Vol C Tables 4.2.6.8 and 6.1.1.4'
N N 0.0061 0.0033 'International Tables Vol C Tables 4.2.6.8 and 6.1.1.4'
O O 0.0106 0.0060 'International Tables Vol C Tables 4.2.6.8 and 6.1.1.4'
Zn Zn 0.2839 1.4301 'International Tables Vol C Tables 4.2.6.8 and 6.1.1.4'

loop_
_geom_angle_atom_site_label_1
_geom_angle_atom_site_label_2
_geom_angle_atom_site_label_3
_geom_angle_site_symmetry_1
_geom_angle_site_symmetry_3
_geom_angle
O1 Zn1 O1 . 7_575 93.38(15)
O1 Zn1 O2 . . 114.48(14)
O1 Zn1 O2 7_575 . 97.60(14)
O1 Zn1 O2 . 7_575 97.60(14)
O1 Zn1 O2 7_575 7_575 114.48(14)
O2 Zn1 O2 . 7_575 22.4(2)
O1 Zn1 N1 . 7_575 153.31(12)
O1 Zn1 N1 7_575 7_575 88.86(10)
O2 Zn1 N1 . 7_575 91.51(14)
O2 Zn1 N1 7_575 7_575 105.64(14)
O1 Zn1 N1 . . 88.86(10)
O1 Zn1 N1 7_575 . 153.31(12)
O2 Zn1 N1 . . 105.64(14)
O2 Zn1 N1 7_575 . 91.51(14)
N1 Zn1 N1 7_575 . 77.74(15)
C1 O1 Zn1 . . 128.6(2)
C10 O2 Zn1 . . 135.4(6)
C10 O2 H2 . . 112.3
Zn1 O2 H2 . . 112.3
C7 N1 C8 . . 122.2(3)
C7 N1 Zn1 . . 124.7(2)
C8 N1 Zn1 . . 112.6(2)
O1 C1 C2 . . 118.8(3)
O1 C1 C6 . . 124.8(3)
C2 C1 C6 . . 116.4(4)
C3 C2 C1 . . 122.0(4)
C3 C2 H2A . . 119.0
C1 C2 H2A . . 119.0
C2 C3 C4 . . 121.1(4)
C2 C3 H3 . . 119.5
C4 C3 H3 . . 119.5
C5 C4 C3 . . 119.0(4)
C5 C4 H4 . . 120.5
C3 C4 H4 . . 120.5
C4 C5 C6 . . 122.5(4)
C4 C5 H5 . . 118.8
C6 C5 H5 . . 118.8
C5 C6 C7 . . 117.0(3)
C5 C6 C1 . . 119.1(3)
C7 C6 C1 . . 123.9(3)
N1 C7 C6 . . 125.1(3)
N1 C7 H7 . . 117.4
C6 C7 H7 . . 117.4
C8 C8 N1 7_575 . 117.52(18)
C8 C8 C9 7_575 . 120.23(18)
N1 C8 C9 . . 122.2(3)
N2 C9 C8 . . 179.3(4)
O2 C10 H10A . . 109.5
O2 C10 H10B . . 109.5
H10A C10 H10B . . 109.5
O2 C10 H10C . . 109.5
H10A C10 H10C . . 109.5
H10B C10 H10C . . 109.5

loop_
_geom_bond_atom_site_label_1
_geom_bond_atom_site_label_2
_geom_bond_site_symmetry_2
_geom_bond_distance
Zn1 O1 . 1.949(2)
Zn1 O1 7_575 1.949(2)
Zn1 O2 . 2.057(4)
Zn1 O2 7_575 2.057(4)
Zn1 N1 7_575 2.104(3)
Zn1 N1 . 2.104(3)
O1 C1 . 1.315(4)
O2 C10 . 1.313(8)
O2 H2 . 0.9300
N1 C7 . 1.306(4)
N1 C8 . 1.383(4)
N2 C9 . 1.135(5)
C1 C2 . 1.416(5)
C1 C6 . 1.434(5)
C2 C3 . 1.369(5)
C2 H2A . 0.9300
C3 C4 . 1.398(5)
C3 H3 . 0.9300
C4 C5 . 1.341(5)
C4 H4 . 0.9300
C5 C6 . 1.420(5)
C5 H5 . 0.9300
C6 C7 . 1.426(5)
C7 H7 . 0.9300
C8 C8 7_575 1.362(6)
C8 C9 . 1.445(5)
C10 H10A . 0.9600
C10 H10B . 0.9600
C10 H10C . 0.9600

loop_
_geom_hbond_atom_site_label_D
_geom_hbond_atom_site_label_H
_geom_hbond_atom_site_label_A
_geom_hbond_site_symmetry_A
_geom_hbond_distance_DH
_geom_hbond_distance_HA
_geom_hbond_distance_DA
_geom_hbond_angle_DHA
O2 H2 O1 7_576 0.93 1.85 2.776(5) 177.7

loop_
_geom_torsion_atom_site_label_1
_geom_torsion_atom_site_label_2
_geom_torsion_atom_site_label_3
_geom_torsion_atom_site_label_4
_geom_torsion_site_symmetry_1
_geom_torsion_site_symmetry_4
_geom_torsion
O1 Zn1 O1 C1 7_575 . 174.4(2)
O2 Zn1 O1 C1 . . -85.6(3)
O2 Zn1 O1 C1 7_575 . -70.3(3)
N1 Zn1 O1 C1 7_575 . 80.2(4)
N1 Zn1 O1 C1 . . 21.1(3)
O1 Zn1 O2 C10 . . -27.0(11)
O1 Zn1 O2 C10 7_575 . 70.3(10)
O2 Zn1 O2 C10 7_575 . -70.5(10)
N1 Zn1 O2 C10 7_575 . 159.3(10)
N1 Zn1 O2 C10 . . -123.0(10)
O1 Zn1 N1 C7 . . -19.1(3)
O1 Zn1 N1 C7 7_575 . -114.4(3)
O2 Zn1 N1 C7 . . 96.0(3)
O2 Zn1 N1 C7 7_575 . 78.5(3)
N1 Zn1 N1 C7 7_575 . -175.9(2)
O1 Zn1 N1 C8 . . 168.4(2)
O1 Zn1 N1 C8 7_575 . 73.1(3)
O2 Zn1 N1 C8 . . -76.4(2)
O2 Zn1 N1 C8 7_575 . -94.0(2)
N1 Zn1 N1 C8 7_575 . 11.7(2)
Zn1 O1 C1 C2 . . 166.1(3)
Zn1 O1 C1 C6 . . -15.6(5)
O1 C1 C2 C3 . . 178.9(4)
C6 C1 C2 C3 . . 0.5(6)
C1 C2 C3 C4 . . 0.9(6)
C2 C3 C4 C5 . . -1.3(6)
C3 C4 C5 C6 . . 0.3(6)
C4 C5 C6 C7 . . -178.1(3)
C4 C5 C6 C1 . . 1.0(5)
O1 C1 C6 C5 . . -179.7(3)
C2 C1 C6 C5 . . -1.4(5)
O1 C1 C6 C7 . . -0.7(6)
C2 C1 C6 C7 . . 177.6(3)
C8 N1 C7 C6 . . -176.3(3)
Zn1 N1 C7 C6 . . 11.9(5)
C5 C6 C7 N1 . . -179.3(3)
C1 C6 C7 N1 . . 1.7(5)
C7 N1 C8 C8 . 7_575 177.1(2)
Zn1 N1 C8 C8 . 7_575 -10.2(2)
C7 N1 C8 C9 . . -1.8(5)
Zn1 N1 C8 C9 . . 170.9(3)
C8 C8 C9 N2 7_575 . 12E1(4)
N1 C8 C9 N2 . . -6E1(4)
